data_2004123
loop_
_publ_author_name
'Bensch, W.'
'Heid, W.'

_publ_section_title
;
 NbAs~2~
;
_journal_issue 11
_journal_name_full 'Acta Crystallographica Section C'
_journal_page_first 2205
_journal_page_last 2207
_journal_paper_doi 10.1107/S0108270195007062
_journal_volume 51
_journal_year 1995
_chemical_formula_moiety 'Nb As2'
_chemical_formula_sum 'As2 Nb'
_chemical_formula_weight 242.8
_space_group_IT_number 12
_symmetry_cell_setting monoclinic
_symmetry_space_group_name_Hall '-C 2y'
_symmetry_space_group_name_H-M 'C 1 2/m 1'
_atom_type_scat_source IntTabIV
_cell_angle_alpha 90
_cell_angle_beta 119.420(10)
_cell_angle_gamma 90
_cell_formula_units_Z 4
_cell_length_a 9.368(2)
_cell_length_b 3.3960(10)
_cell_length_c 7.799(3)
_cell_measurement_reflns_used 26
_cell_measurement_temperature 295
_cell_measurement_theta_max 18.1
_cell_measurement_theta_min 10.3
_cell_volume 216.12(12)
_diffrn_measurement_device 'STOE AEDII'
_diffrn_measurement_method '\w/2\q scans'
_diffrn_radiation_type MoK\a
_diffrn_radiation_wavelength 0.7107
_diffrn_reflns_av_R_equivalents 0.0235
_diffrn_reflns_limit_h_max 0
_diffrn_reflns_limit_h_min -12
_diffrn_reflns_limit_k_max 4
_diffrn_reflns_limit_k_min -4
_diffrn_reflns_limit_l_max 10
_diffrn_reflns_limit_l_min -9
_diffrn_reflns_number 664
_diffrn_reflns_theta_max 30
_diffrn_standards_decay_% <0.5
_diffrn_standards_interval_time 120
_diffrn_standards_number 4
_exptl_absorpt_coefficient_mu 35.479
_exptl_absorpt_correction_T_max 0.976
_exptl_absorpt_correction_T_min 0.828
_exptl_absorpt_correction_type 'empirical, \DF (XEMP in SHELXTL-Plus; Sheldrick, 1991)'
_exptl_crystal_colour black
_exptl_crystal_density_diffrn 7.460
_exptl_crystal_description needle
_exptl_crystal_size_max .14
_exptl_crystal_size_mid .02
_exptl_crystal_size_min .015
_refine_diff_density_max 2.84
_refine_diff_density_min -3.25
_refine_ls_extinction_coef '\c = 0.0014(3)'
_refine_ls_extinction_method 'F* = F(1 + 0.002\cF^2^/sin\q)^-1/4^'
_refine_ls_goodness_of_fit_obs 0.9536
_refine_ls_number_parameters 20
_refine_ls_number_reflns 292
_refine_ls_R_factor_obs 0.0303
_refine_ls_shift/esd_max =<0.001
_refine_ls_structure_factor_coef F
_refine_ls_weighting_details 'w = 1/[\s^2^(F) + 0.001F^2^]'
_refine_ls_weighting_scheme calc
_refine_ls_wR_factor_obs 0.0363
_reflns_number_observed 294
_reflns_number_total 364
_reflns_observed_criterion F>4\s(F)
_cod_data_source_file du1121.cif
_cod_data_source_block du1121a
_cod_depositor_comments
;
The following automatic conversions were performed:

'_refine_ls_weighting_scheme' value ' 1/[\s^2^(F) + 0.001F^2^]' was
changed to 'calc'. New tag '_refine_ls_weighting_details' was
created. The value of the new tag was set to 'w = 1/[\s^2^(F) +
0.001F^2^]'.

Automatic conversion script
Id: cif_fix_values 3143 2015-03-26 13:38:13Z robertas 
;
_cod_original_cell_volume 216.10(10)
_cod_original_sg_symbol_H-M 'C 2/m'
_cod_original_formula_sum 'Nb As2'
_cod_database_code 2004123

loop_
_symmetry_equiv_pos_as_xyz
x,y,z
x,-y,z
-x,-y,-z
-x,y,-z
1/2+x,1/2+y,z
1/2+x,1/2-y,z
1/2-x,1/2-y,-z
1/2-x,1/2+y,-z

loop_
_atom_site_label
_atom_site_fract_x
_atom_site_fract_y
_atom_site_fract_z
_atom_site_U_iso_or_equiv
Nb .15740(10) .0 .19650(10) .0030(10)
As1 .40590(10) .0 .10840(10) .0040(10)
As2 .36000(10) .5000 .47200(10) .0040(10)

loop_
_geom_angle_atom_site_label_1
_geom_angle_atom_site_label_2
_geom_angle_atom_site_label_3
_geom_angle
_geom_angle_publ_flag
As1 Nb As2 81.10(10) no
As2 Nb As1 89.50(10) no
As1 Nb As1 77.80(10) no
As2 Nb As1 94.00(10) no
As2 Nb As1 149.30(10) no
As1 Nb As1 76.60(10) no
As1 Nb As2 135.10(10) no
As1 Nb As2 77.60(10) no
As1 Nb As1 132.80(10) no
As2 Nb As1 142.30(10) no
As1 Nb As1 68.30(10) no
As1 Nb As1 66.40(10) no
As1 Nb As1 112.20(10) no
As2 Nb As2 79.20(10) no
As2 Nb As2 65.00(10) no
As1 Nb As2 138.60(10) no
Nb As1 Nb 132.80(10) no
Nb As1 Nb 111.70(10) no
Nb As1 Nb 67.80(10) no
Nb As1 Nb 77.80(10) no
Nb As1 Nb 113.60(10) no
Nb As1 Nb 76.60(10) no
Nb As2 Nb 79.20(10) no
Nb As2 As2 115.00(10) no
Nb As2 As2 57.60(10) no
Nb As2 As2 57.40(10) no
As2 As2 As2 72.70(10) no
Nb As2 Nb 115.00(10) no
Nb As2 As2 113.50(10) no
Nb As2 As2 102.70(10) no
As2 As2 As2 139.80(10) no

loop_
_geom_bond_atom_site_label_1
_geom_bond_atom_site_label_2
_geom_bond_distance
_geom_bond_publ_flag
Nb As1 2.731(2) yes
Nb As1 2.7050(10) yes
Nb As2 2.669(2) yes
Nb Nb 3.3960(10) yes
Nb As2 2.6640(10) yes
Nb As1 2.7390(10) yes
Nb Nb 3.0340(10) yes
As1 As1 2.983(3) yes
As2 As2 2.439(2) yes
As1 As1 3.069(2) yes
As2 As2 2.864(2) yes
